data_4132102
loop_
_publ_author_name
'Lan, Guangxu'
'Zhu, Yuan-Yuan'
'Veroneau, Samuel S.'
'Xu, Ziwan'
'Micheroni, Daniel'
'Lin, Wenbin'

_publ_section_title
;
 Electron Injection from Photoexcited Metal-Organic Framework Ligands to
 Ru<sub>2</sub> Secondary Building Units for Visible-Light-Driven Hydrogen
 Evolution.
;
_journal_issue 16
_journal_name_full 'Journal of the American Chemical Society'
_journal_page_first 5326
_journal_page_last 5329
_journal_paper_doi 10.1021/jacs.8b01601
_journal_volume 140
_journal_year 2018
_chemical_formula_moiety 'C51 H31 N5 O11 Ru3'
_chemical_formula_sum 'C51 H31 N5 O11 Ru3'
_chemical_formula_weight 1193.02
_space_group_crystal_system triclinic
_space_group_IT_number 2
_space_group_name_Hall '-P 1'
_space_group_name_H-M_alt 'P -1'
_atom_sites_solution_hydrogens geom
_atom_sites_solution_primary direct
_audit_creation_date 2018-02-04
_audit_creation_method
;
Olex2 1.2
(compiled 2016.09.09 svn.r3337 for OlexSys, GUI svn.r5227)
;
_cell_angle_alpha 90.743(2)
_cell_angle_beta 93.980(3)
_cell_angle_gamma 92.211(3)
_cell_formula_units_Z 2
_cell_length_a 8.7321(11)
_cell_length_b 21.947(3)
_cell_length_c 22.807(3)
_cell_measurement_reflns_used 9879
_cell_measurement_temperature 273(2)
_cell_measurement_theta_max 11.42
_cell_measurement_theta_min 2.23
_cell_volume 4356.5(10)
_computing_molecular_graphics 'Olex2 (Dolomanov et al., 2009)'
_computing_publication_material 'Olex2 (Dolomanov et al., 2009)'
_computing_structure_refinement 'XL (Sheldrick, 2008)'
_computing_structure_solution 'XS (Sheldrick, 2008)'
_diffrn_ambient_temperature 273.15
_diffrn_measured_fraction_theta_full 0.479
_diffrn_measured_fraction_theta_max 0.922
_diffrn_measurement_device_type 'Bruker APEX-II CCD'
_diffrn_measurement_method '\f and \w scans'
_diffrn_radiation_wavelength 0.41328
_diffrn_reflns_av_R_equivalents 0.1882
_diffrn_reflns_av_unetI/netI 0.0818
_diffrn_reflns_Laue_measured_fraction_full 0.479
_diffrn_reflns_Laue_measured_fraction_max 0.922
_diffrn_reflns_limit_h_max 8
_diffrn_reflns_limit_h_min -8
_diffrn_reflns_limit_k_max 21
_diffrn_reflns_limit_k_min -21
_diffrn_reflns_limit_l_max 21
_diffrn_reflns_limit_l_min -21
_diffrn_reflns_number 47931
_diffrn_reflns_point_group_measured_fraction_full 0.479
_diffrn_reflns_point_group_measured_fraction_max 0.922
_diffrn_reflns_theta_full 14.357
_diffrn_reflns_theta_max 11.500
_diffrn_reflns_theta_min 0.744
_diffrn_standards_number 0
_exptl_absorpt_coefficient_mu 0.713
_exptl_absorpt_correction_type none
_exptl_crystal_colour purple
_exptl_crystal_density_diffrn 0.909
_exptl_crystal_description square
_exptl_crystal_F_000 1184
_exptl_crystal_size_max 0.02
_exptl_crystal_size_mid 0.02
_exptl_crystal_size_min 0.005
_refine_diff_density_max 1.832
_refine_diff_density_min -1.370
_refine_diff_density_rms 0.218
_refine_ls_extinction_method none
_refine_ls_goodness_of_fit_ref 1.864
_refine_ls_hydrogen_treatment constr
_refine_ls_matrix_type full
_refine_ls_number_parameters 543
_refine_ls_number_reflns 7561
_refine_ls_number_restraints 345
_refine_ls_restrained_S_all 1.937
_refine_ls_R_factor_all 0.1599
_refine_ls_R_factor_gt 0.1478
_refine_ls_shift/su_max 0.001
_refine_ls_shift/su_mean 0.000
_refine_ls_structure_factor_coef Fsqd
_refine_ls_weighting_details 'w=1/[\s^2^(Fo^2^)+(0.2000P)^2^] where P=(Fo^2^+2Fc^2^)/3'
_refine_ls_weighting_scheme calc
_refine_ls_wR_factor_gt 0.4131
_refine_ls_wR_factor_ref 0.4295
_reflns_Friedel_coverage 0.000
_reflns_number_gt 6127
_reflns_number_total 7561
_reflns_threshold_expression 'I > 2\s(I)'
_cod_data_source_file ja8b01601_si_003.cif
_cod_data_source_block rutbp
_cod_original_cell_volume 4356.6(9)
_cod_database_code 4132102
_shelxl_version_number 2013-3
_shelx_space_group_comment
;
The symmetry employed for this shelxl refinement is uniquely defined
by the following loop, which should always be used as a source of
symmetry information in preference to the above space-group names.
They are only intended as comments.
;
_olex2_refinement_description
;
1. Fixed Uiso
 At 1.2 times of:
  All C(H) groups
 At 1.5 times of:
  All C(H,H,H) groups
2. Restrained distances
 Ru4-O11
 2.25 with sigma of 0.02
 Ru4-O17
 2.25 with sigma of 0.02
 C48-C0AA
 1.45 with sigma of 0.02
3. Rigid bond restraints
 N4, N7, N9, N10
 with sigma for 1-2 distances of 0.01 and sigma for 1-3 distances of 0.01
4. Uiso/Uaniso restraints and constraints
N10 \\sim N4 \\sim N9 \\sim N7: within 2A with sigma of 0.04 and sigma for
terminal atoms of 0.08
Uanis(N4) \\sim Ueq, Uanis(N10) \\sim Ueq, Uanis(N7) \\sim Ueq, Uanis(N9) \\sim
Ueq: with sigma of 0.005 and sigma for terminal atoms of 0.01
Uanis(C23) \\sim Ueq, Uanis(C30) \\sim Ueq, Uanis(C32) \\sim Ueq, Uanis(C19)
\\sim Ueq, Uanis(C5) \\sim Ueq, Uanis(C38) \\sim Ueq, Uanis(C31) \\sim Ueq,
Uanis(C37) \\sim Ueq, Uanis(C22) \\sim Ueq, Uanis(C2) \\sim Ueq, Uanis(C33)
\\sim Ueq, Uanis(C49) \\sim Ueq, Uanis(C28) \\sim Ueq, Uanis(C26) \\sim Ueq,
Uanis(C3) \\sim Ueq, Uanis(C34) \\sim Ueq, Uanis(C14) \\sim Ueq, Uanis(C24)
\\sim Ueq, Uanis(C46) \\sim Ueq, Uanis(C18) \\sim Ueq: with sigma of 0.01 and
sigma for terminal atoms of 0.02
Uanis(O12) \\sim Ueq, Uanis(O8) \\sim Ueq: with sigma of 0.005 and sigma for
terminal atoms of 0.01
Uanis(O17) \\sim Ueq, Uanis(C52) \\sim Ueq, Uanis(C61) \\sim Ueq, Uanis(C64)
\\sim Ueq, Uanis(C6) \\sim Ueq: with sigma of 0.01 and sigma for terminal atoms
of 0.02
Uanis(O1AA) = Uanis(O7)
Uanis(C3) = Uanis(C21)
Uanis(C15) = Uanis(C5)
Uanis(C1AA) = Uanis(C35)
Uanis(C22) = Uanis(C2) = Uanis(C33) = Uanis(C39)
Uanis(C0AA) = Uanis(C48)
Uanis(O6) = Uanis(O5)
5. Rigid body (RIGU) restrains
 N7, C26, C3, C34, N9
 with sigma for 1-2 distances of 0.004 and sigma for 1-3 distances of 0.004
 C32, C18, C14
 with sigma for 1-2 distances of 0.004 and sigma for 1-3 distances of 0.004
 C60, C56, C29, C52, C47, C41, C45
 with sigma for 1-2 distances of 0.004 and sigma for 1-3 distances of 0.004
 C13, C16, C39, C42, C44, C48
 with sigma for 1-2 distances of 0.004 and sigma for 1-3 distances of 0.004
 C21, C40, C55, C61, C65, C70
 with sigma for 1-2 distances of 0.004 and sigma for 1-3 distances of 0.004
 O1AA, C6, O7
 with sigma for 1-2 distances of 0.01 and sigma for 1-3 distances of 0.02
6.a Aromatic/amide H refined with riding coordinates:
 C13(H13), C16(H16), C42(H42), C44(H44), C40(H40), C55(H55), C65(H65),
 C70(H70), C23(H23), C24(H24), C28(H28), C29(H29), C41(H41), C52(H52), C56(H56),
  C30(H30), C31(H31), C37(H37), C46(H46), C49(H49), C51(H51), C58(H58),
 C64(H64), C76(H76), C7(H7)
6.b Fitted hexagon refined as free rotating group:
 C13(C16,C39,C42,C44,C48), C21(C40,C55,C61,C65,C70), C29(C41,C47,C52,C56,C60)
6.c Idealised Me refined as rotating group:
 C12(H12A,H12B,H12C), C20(H20A,H20B,H20C)
;
_olex2_submission_special_instructions 'No special instructions were received'

loop_
_space_group_symop_operation_xyz
'x, y, z'
'-x, -y, -z'

loop_
_atom_site_label
_atom_site_type_symbol
_atom_site_fract_x
_atom_site_fract_y
_atom_site_fract_z
_atom_site_U_iso_or_equiv
_atom_site_adp_type
_atom_site_occupancy
_atom_site_site_symmetry_order
_atom_site_calc_flag
_atom_site_refinement_flags_posn
_atom_site_refinement_flags_adp
Ru1 Ru 0.68571(16) 0.72133(5) 0.25270(5) 0.0605(6) Uani 1 1 d . .
Ru2 Ru 0.5772(2) 1.25231(6) 0.25059(5) 0.0951(8) Uani 1 1 d . .
C2 C 0.7349(14) 0.5664(5) 0.2544(5) 0.0331(14) Uani 1 1 d . U
C3 C 0.6581(18) 0.7172(5) 0.1012(5) 0.050(2) Uani 1 1 d . U
N4 N 0.6205(10) 0.7839(4) 0.3137(4) 0.029(2) Uani 1 1 d . U
C5 C 0.6354(14) 0.7188(5) 0.4013(5) 0.030(2) Uani 1 1 d . U
N7 N 0.6928(11) 0.6543(4) 0.1914(4) 0.032(2) Uani 1 1 d . U
O8 O 0.5790(13) 1.1619(5) 0.2497(5) 0.070(3) Uani 1 1 d . U
N9 N 0.6244(10) 0.7817(4) 0.1889(4) 0.028(2) Uani 1 1 d . U
N10 N 0.6847(10) 0.6553(4) 0.3152(4) 0.028(2) Uani 1 1 d . U
C13 C 0.7130(10) 0.3958(3) 0.2279(4) 0.054(3) Uani 1 1 d . U
H13 H 0.6486 0.3666 0.2079 0.065 Uiso 1 1 calc R .
C16 C 0.6752(8) 0.4568(3) 0.2271(4) 0.050(3) Uani 1 1 d G U
H16 H 0.5854 0.4683 0.2066 0.060 Uiso 1 1 calc R .
C39 C 0.7715(9) 0.5005(2) 0.2569(4) 0.0331(14) Uani 1 1 d G U
C42 C 0.9057(9) 0.4832(3) 0.2876(4) 0.054(3) Uani 1 1 d G U
H42 H 0.9702 0.5125 0.3075 0.065 Uiso 1 1 calc R .
C44 C 0.9436(9) 0.4223(4) 0.2884(4) 0.066(4) Uani 1 1 d G U
H44 H 1.0334 0.4108 0.3089 0.079 Uiso 1 1 calc R .
C48 C 0.8472(11) 0.3786(3) 0.2585(4) 0.057(2) Uani 1 1 d DG U
C14 C 0.5928(13) 0.8421(5) 0.1963(5) 0.030(3) Uani 1 1 d . U
C15 C 0.6161(15) 0.7200(5) 0.4655(5) 0.030(2) Uani 1 1 d . .
C18 C 0.5799(13) 0.8711(5) 0.2495(5) 0.028(3) Uani 1 1 d . U
C19 C 0.6158(13) 0.7740(5) 0.3734(5) 0.032(3) Uani 1 1 d . U
C21 C 0.6522(13) 0.7170(5) 0.0363(3) 0.050(2) Uani 1 1 d . U
C40 C 0.5138(11) 0.7059(6) 0.0033(4) 0.098(6) Uani 1 1 d G U
H40 H 0.4247 0.6967 0.0221 0.117 Uiso 1 1 calc R .
C55 C 0.5085(12) 0.7085(6) -0.0576(4) 0.095(5) Uani 1 1 d G U
H55 H 0.4158 0.7011 -0.0797 0.114 Uiso 1 1 calc R .
C61 C 0.6416(14) 0.7223(6) -0.0857(3) 0.069(4) Uani 1 1 d G U
C65 C 0.7801(12) 0.7334(8) -0.0527(4) 0.129(9) Uani 1 1 d G U
H65 H 0.8691 0.7426 -0.0715 0.155 Uiso 1 1 calc R .
C70 C 0.7854(11) 0.7308(7) 0.0082(4) 0.113(7) Uani 1 1 d G U
H70 H 0.8780 0.7382 0.0303 0.136 Uiso 1 1 calc R .
C22 C 0.7123(14) 0.5949(5) 0.3086(5) 0.0331(14) Uani 1 1 d . U
C23 C 0.5826(14) 0.8304(6) 0.3998(6) 0.040(3) Uani 1 1 d . U
H23 H 0.5717 0.8368 0.4397 0.048 Uiso 1 1 calc R .
C24 C 0.5664(16) 0.8697(6) 0.1377(6) 0.046(3) Uani 1 1 d . U
H24 H 0.5422 0.9099 0.1302 0.056 Uiso 1 1 calc R .
C26 C 0.6875(16) 0.6612(5) 0.1303(5) 0.044(3) Uani 1 1 d . U
C28 C 0.720(2) 0.6058(7) 0.1021(7) 0.069(4) Uani 1 1 d . U
H28 H 0.7238 0.5991 0.0618 0.083 Uiso 1 1 calc R .
C29 C 0.3963(8) 0.9569(3) 0.2501(5) 0.072(5) Uani 1 1 d . U
H29 H 0.3150 0.9285 0.2517 0.086 Uiso 1 1 calc R .
C41 C 0.3685(8) 1.0189(4) 0.2491(5) 0.078(5) Uani 1 1 d G U
H41 H 0.2686 1.0319 0.2501 0.094 Uiso 1 1 calc R .
C47 C 0.4901(10) 1.0614(2) 0.2467(4) 0.045(3) Uani 1 1 d G U
C52 C 0.6394(9) 1.0419(3) 0.2452(5) 0.072(4) Uani 1 1 d G U
H52 H 0.7207 1.0703 0.2436 0.086 Uiso 1 1 calc R .
C56 C 0.6672(8) 0.9800(3) 0.2462(5) 0.081(5) Uani 1 1 d G U
H56 H 0.7671 0.9670 0.2452 0.097 Uiso 1 1 calc R .
C60 C 0.5457(10) 0.9375(2) 0.2486(4) 0.035(3) Uani 1 1 d G U
C30 C 0.5698(15) 0.8720(6) 0.3597(5) 0.043(3) Uani 1 1 d . U
H30 H 0.5494 0.9128 0.3660 0.052 Uiso 1 1 calc R .
C31 C 0.6790(14) 0.6072(5) 0.4033(5) 0.037(3) Uani 1 1 d . U
H31 H 0.6715 0.6008 0.4433 0.044 Uiso 1 1 calc R .
C32 C 0.5926(13) 0.8439(5) 0.3045(5) 0.032(3) Uani 1 1 d . U
C33 C 0.7247(14) 0.5933(5) 0.2005(5) 0.0331(14) Uani 1 1 d . U
C34 C 0.6260(16) 0.7730(6) 0.1286(5) 0.043(3) Uani 1 1 d . U
C35 C 0.580(2) 0.7243(6) 0.5868(5) 0.045(3) Uani 1 1 d . .
C37 C 0.7054(13) 0.5640(5) 0.3638(5) 0.033(3) Uani 1 1 d . U
H37 H 0.7169 0.5226 0.3705 0.040 Uiso 1 1 calc R .
C38 C 0.6645(13) 0.6633(5) 0.3760(5) 0.029(3) Uani 1 1 d . U
C45 C 0.4654(19) 1.1287(7) 0.2448(6) 0.054(4) Uani 1 1 d . U
C46 C 0.5838(16) 0.8262(5) 0.0979(6) 0.045(3) Uani 1 1 d . U
H46 H 0.5707 0.8301 0.0573 0.054 Uiso 1 1 calc R .
C49 C 0.7434(18) 0.5647(6) 0.1445(6) 0.054(4) Uani 1 1 d . U
H49 H 0.7679 0.5243 0.1387 0.065 Uiso 1 1 calc R .
C51 C 0.717(2) 0.7316(10) 0.5667(7) 0.089(6) Uani 1 1 d . .
H51 H 0.8024 0.7390 0.5931 0.107 Uiso 1 1 calc R .
C58 C 0.738(2) 0.7282(11) 0.5045(7) 0.093(6) Uani 1 1 d . .
H58 H 0.8363 0.7317 0.4913 0.112 Uiso 1 1 calc R .
C64 C 0.463(2) 0.7160(10) 0.5487(8) 0.086(5) Uani 1 1 d . U
H64 H 0.3659 0.7106 0.5625 0.104 Uiso 1 1 calc R .
C76 C 0.477(2) 0.7150(12) 0.4856(7) 0.106(8) Uani 1 1 d . .
H76 H 0.3904 0.7108 0.4597 0.128 Uiso 1 1 calc R .
O4 O 0.9250(12) 0.7429(5) 0.2605(5) 0.061(3) Uani 1 1 d . .
O5 O 0.7955(14) 1.2703(5) 0.2399(4) 0.072(2) Uani 1 1 d . .
O6 O 0.5683(16) 1.2801(4) 0.3313(4) 0.072(2) Uani 1 1 d . .
O0AA O 1.0273(18) 0.3031(6) 0.2690(7) 0.112(5) Uani 1 1 d . .
O10 O 0.6736(16) 0.7483(7) 0.6836(5) 0.088(4) Uani 1 1 d . .
C1AA C 0.559(2) 0.7291(6) 0.6522(6) 0.045(3) Uani 1 1 d . .
C0AA C 0.892(2) 0.3106(6) 0.2569(6) 0.057(2) Uani 1 1 d D .
C7 C 1.016(3) 0.7171(10) 0.2887(8) 0.085(6) Uani 1 1 d . .
H7 H 0.9770 0.6869 0.3123 0.102 Uiso 1 1 calc R .
N11 N 1.1720(18) 0.7240(8) 0.2927(8) 0.097(5) Uani 1 1 d . .
Ru4 Ru 0.8596(4) 0.78698(12) 0.74695(14) 0.1781(14) Uani 1 1 d D .
O1AA O 0.495(2) 1.2796(6) 0.1751(5) 0.109(3) Uani 1 1 d . U
O12 O 0.3310(18) 1.1414(7) 0.2413(7) 0.113(4) Uani 1 1 d . U
C12 C 1.231(3) 0.7766(10) 0.2680(18) 0.171(16) Uani 1 1 d . .
H12A H 1.1482 0.7983 0.2491 0.256 Uiso 1 1 calc GR .
H12B H 1.3016 0.7659 0.2396 0.256 Uiso 1 1 calc GR .
H12C H 1.2829 0.8019 0.2983 0.256 Uiso 1 1 calc GR .
C20 C 1.265(3) 0.6832(14) 0.3236(11) 0.134(10) Uani 1 1 d . .
H20A H 1.2016 0.6511 0.3387 0.201 Uiso 1 1 calc GR .
H20B H 1.3222 0.7043 0.3556 0.201 Uiso 1 1 calc GR .
H20C H 1.3345 0.6660 0.2977 0.201 Uiso 1 1 calc GR .
C6 C 0.372(3) 1.2775(9) 0.1572(10) 0.096(6) Uani 1 1 d . U
O7 O 0.231(2) 1.2580(6) 0.1719(5) 0.109(3) Uani 1 1 d . U
O11 O 0.963(3) 0.8256(11) 0.6635(8) 0.216(13) Uani 1 1 d D .
O17 O 1.043(2) 0.8444(10) 0.8033(10) 0.190(8) Uani 1 1 d D U

loop_
_atom_site_aniso_label
_atom_site_aniso_U_11
_atom_site_aniso_U_22
_atom_site_aniso_U_33
_atom_site_aniso_U_23
_atom_site_aniso_U_13
_atom_site_aniso_U_12
Ru1 0.1151(12) 0.0284(9) 0.0406(9) 0.0070(6) 0.0143(7) 0.0200(7)
Ru2 0.220(2) 0.0261(9) 0.0453(10) 0.0088(7) 0.0376(10) 0.0307(9)
C2 0.065(3) 0.011(3) 0.026(3) 0.010(2) 0.015(3) 0.011(2)
C3 0.115(6) 0.010(4) 0.027(3) 0.006(3) 0.008(3) 0.011(4)
N4 0.044(4) 0.018(4) 0.025(4) 0.006(3) 0.004(3) 0.011(3)
C5 0.063(5) 0.016(5) 0.012(3) 0.010(4) 0.011(4) 0.012(4)
N7 0.058(4) 0.018(4) 0.020(3) 0.004(3) 0.006(3) 0.001(3)
O8 0.089(5) 0.049(5) 0.074(5) -0.001(4) 0.016(4) 0.007(4)
N9 0.047(4) 0.011(4) 0.027(3) 0.003(3) 0.002(3) 0.008(3)
N10 0.044(4) 0.019(4) 0.022(4) 0.003(3) 0.001(3) 0.001(3)
C13 0.105(7) 0.014(5) 0.047(7) 0.019(5) 0.031(6) 0.015(4)
C16 0.085(7) 0.012(5) 0.054(7) 0.011(4) 0.010(6) 0.016(4)
C39 0.065(3) 0.011(3) 0.026(3) 0.010(2) 0.015(3) 0.011(2)
C42 0.076(6) 0.046(6) 0.045(7) 0.021(5) 0.020(5) 0.021(5)
C44 0.103(8) 0.042(6) 0.058(8) 0.028(5) 0.026(6) 0.027(5)
C48 0.101(7) 0.032(5) 0.048(6) 0.027(4) 0.045(5) 0.028(4)
C14 0.056(6) 0.008(5) 0.027(5) 0.007(4) 0.006(4) 0.003(5)
C15 0.063(5) 0.016(5) 0.012(3) 0.010(4) 0.011(4) 0.012(4)
C18 0.050(6) 0.009(5) 0.027(4) 0.007(4) 0.009(4) 0.006(4)
C19 0.052(6) 0.025(6) 0.022(6) 0.002(5) 0.021(5) 0.013(5)
C21 0.115(6) 0.010(4) 0.027(3) 0.006(3) 0.008(3) 0.011(4)
C40 0.138(8) 0.111(16) 0.043(6) 0.022(7) 0.005(5) -0.025(8)
C55 0.141(9) 0.102(15) 0.039(6) 0.019(7) -0.002(5) -0.014(8)
C61 0.131(7) 0.041(7) 0.037(6) 0.009(5) 0.010(5) 0.010(6)
C65 0.143(9) 0.20(3) 0.046(7) 0.020(8) 0.015(6) -0.011(10)
C70 0.134(8) 0.17(2) 0.039(7) 0.017(8) 0.009(5) -0.009(8)
C22 0.065(3) 0.011(3) 0.026(3) 0.010(2) 0.015(3) 0.011(2)
C23 0.069(7) 0.020(6) 0.032(6) -0.001(6) 0.010(5) 0.009(5)
C24 0.079(7) 0.023(6) 0.038(7) -0.001(6) 0.005(6) 0.010(6)
C26 0.097(7) 0.013(5) 0.023(4) 0.000(4) 0.014(4) 0.014(5)
C28 0.110(8) 0.049(8) 0.049(7) 0.001(7) 0.017(7) 0.002(7)
C29 0.087(7) 0.022(5) 0.109(13) 0.007(6) 0.026(7) 0.014(5)
C41 0.093(7) 0.024(5) 0.121(15) 0.004(6) 0.024(7) 0.025(4)
C47 0.089(6) 0.020(5) 0.031(7) 0.008(5) 0.017(5) 0.023(4)
C52 0.085(6) 0.023(5) 0.110(9) 0.000(5) 0.020(5) 0.014(4)
C56 0.081(7) 0.014(5) 0.150(17) 0.003(6) 0.024(7) 0.013(4)
C60 0.082(6) 0.013(5) 0.013(6) -0.004(4) 0.014(5) 0.009(4)
C30 0.070(7) 0.026(6) 0.035(6) -0.005(6) 0.012(5) 0.020(5)
C31 0.068(7) 0.018(6) 0.026(6) 0.009(5) 0.006(5) 0.010(5)
C32 0.054(6) 0.015(6) 0.029(5) 0.001(4) 0.009(4) 0.005(5)
C33 0.065(3) 0.011(3) 0.026(3) 0.010(2) 0.015(3) 0.011(2)
C34 0.080(7) 0.018(5) 0.032(5) 0.002(4) 0.003(4) 0.007(5)
C35 0.099(9) 0.019(5) 0.021(4) 0.003(4) 0.007(6) 0.033(5)
C37 0.064(6) 0.010(6) 0.025(6) 0.006(5) 0.006(5) 0.005(5)
C38 0.053(6) 0.016(6) 0.021(6) 0.010(5) 0.012(5) 0.006(5)
C45 0.079(10) 0.033(6) 0.051(9) -0.006(5) 0.015(7) 0.026(6)
C46 0.089(7) 0.018(6) 0.028(6) 0.012(6) 0.003(6) 0.008(6)
C49 0.112(8) 0.020(6) 0.033(6) 0.007(6) 0.014(6) 0.019(6)
C51 0.103(14) 0.143(19) 0.021(9) -0.019(10) -0.014(9) 0.024(12)
C58 0.096(13) 0.15(2) 0.034(10) -0.005(11) 0.032(10) 0.015(12)
C64 0.093(9) 0.106(9) 0.062(8) -0.003(7) 0.028(7) -0.018(7)
C76 0.092(13) 0.20(2) 0.027(10) -0.008(12) 0.005(9) -0.048(14)
O4 0.073(7) 0.049(7) 0.065(7) 0.027(6) 0.015(6) 0.026(6)
O5 0.147(7) 0.030(4) 0.047(5) 0.007(3) 0.059(5) 0.015(4)
O6 0.147(7) 0.030(4) 0.047(5) 0.007(3) 0.059(5) 0.015(4)
O0AA 0.137(12) 0.070(9) 0.145(13) 0.062(9) 0.080(10) 0.058(8)
O10 0.113(9) 0.124(11) 0.032(6) 0.007(7) 0.018(7) 0.043(8)
C1AA 0.099(9) 0.019(5) 0.021(4) 0.003(4) 0.007(6) 0.033(5)
C0AA 0.101(7) 0.032(5) 0.048(6) 0.027(4) 0.045(5) 0.028(4)
C7 0.115(18) 0.086(15) 0.054(11) 0.023(11) 0.016(11) -0.016(13)
N11 0.064(10) 0.105(14) 0.124(14) 0.026(11) 0.013(9) 0.017(10)
Ru4 0.254(3) 0.0941(18) 0.187(3) 0.0040(18) -0.006(2) 0.0524(19)
O1AA 0.217(11) 0.070(6) 0.039(5) 0.012(4) 0.002(6) 0.017(7)
O12 0.117(6) 0.096(6) 0.126(6) -0.006(4) 0.008(4) 0.018(4)
C12 0.088(15) 0.058(15) 0.38(5) 0.08(2) 0.09(2) 0.013(11)
C20 0.104(16) 0.18(3) 0.12(2) 0.04(2) -0.004(14) 0.023(18)
C6 0.146(10) 0.053(9) 0.089(9) 0.042(7) -0.001(7) 0.014(7)
O7 0.217(11) 0.070(6) 0.039(5) 0.012(4) 0.002(6) 0.017(7)
O11 0.37(4) 0.131(18) 0.139(17) 0.036(14) -0.08(2) 0.02(2)
O17 0.222(15) 0.127(13) 0.229(16) -0.058(12) 0.089(13) 0.000(11)

loop_
_atom_type_symbol
_atom_type_description
_atom_type_scat_dispersion_real
_atom_type_scat_dispersion_imag
_atom_type_scat_source
C C -0.0020 0.0050 'International Tables Vol C Tables 4.2.6.8 and 6.1.1.4'
H H 0.0000 0.0000 'International Tables Vol C Tables 4.2.6.8 and 6.1.1.4'
N N 0.0050 0.0010 'International Tables Vol C Tables 4.2.6.8 and 6.1.1.4'
O O 0.0020 0.0020 'International Tables Vol C Tables 4.2.6.8 and 6.1.1.4'
Ru Ru -0.1870 2.2040 'International Tables Vol C Tables 4.2.6.8 and 6.1.1.4'

loop_
_geom_angle_atom_site_label_1
_geom_angle_atom_site_label_2
_geom_angle_atom_site_label_3
_geom_angle
_geom_angle_site_symmetry_1
_geom_angle_site_symmetry_3
N4 Ru1 O4 97.8(4) . .
N7 Ru1 N4 165.6(4) . .
N7 Ru1 N9 90.5(4) . .
N7 Ru1 N10 88.1(4) . .
N7 Ru1 O4 96.5(4) . .
N9 Ru1 N4 87.9(4) . .
N9 Ru1 N10 164.5(4) . .
N9 Ru1 O4 98.3(4) . .
N10 Ru1 N4 89.7(4) . .
N10 Ru1 O4 97.2(4) . .
O5 Ru2 O8 98.9(4) . .
O6 Ru2 O8 108.3(4) . .
O6 Ru2 O5 99.8(5) . .
O1AA Ru2 O8 109.3(5) . .
O1AA Ru2 O5 97.9(7) . .
O1AA Ru2 O6 135.0(6) . .
C22 C2 C39 115.9(9) . .
C33 C2 C39 118.0(10) . .
C33 C2 C22 126.1(10) . .
C26 C3 C21 118.0(10) . .
C34 C3 C21 116.0(10) . .
C34 C3 C26 126.0(11) . .
C19 N4 Ru1 125.4(7) . .
C32 N4 Ru1 126.9(7) . .
C32 N4 C19 107.3(9) . .
C19 C5 C15 115.3(10) . .
C38 C5 C15 117.2(9) . .
C38 C5 C19 127.5(10) . .
C26 N7 Ru1 126.8(7) . .
C33 N7 Ru1 127.8(7) . .
C33 N7 C26 105.0(9) . .
C45 O8 Ru2 124.4(10) . .
C14 N9 Ru1 127.4(8) . .
C14 N9 C34 105.1(9) . .
C34 N9 Ru1 127.1(7) . .
C22 N10 Ru1 127.9(7) . .
C22 N10 C38 104.9(8) . .
C38 N10 Ru1 127.2(7) . .
C16 C13 H13 120.0 . .
C16 C13 C48 120.0 . .
C48 C13 H13 120.0 . .
C13 C16 H16 120.0 . .
C13 C16 C39 120.0 . .
C39 C16 H16 120.0 . .
C16 C39 C2 120.4(7) . .
C42 C39 C2 119.6(7) . .
C42 C39 C16 120.0 . .
C39 C42 H42 120.0 . .
C44 C42 C39 120.0 . .
C44 C42 H42 120.0 . .
C42 C44 H44 120.0 . .
C42 C44 C48 120.0 . .
C48 C44 H44 120.0 . .
C13 C48 C0AA 119.5(10) . .
C44 C48 C13 120.0 . .
C44 C48 C0AA 120.5(10) . .
N9 C14 C18 125.3(10) . .
N9 C14 C24 108.9(10) . .
C18 C14 C24 125.7(11) . .
C58 C15 C5 120.9(12) . .
C76 C15 C5 120.7(12) . .
C76 C15 C58 118.4(12) . .
C14 C18 C60 117.5(9) . .
C14 C18 C32 125.8(10) . .
C32 C18 C60 116.7(10) . .
N4 C19 C5 126.1(10) . .
N4 C19 C23 107.0(10) . .
C5 C19 C23 126.9(11) . .
C40 C21 C3 120.5(9) . .
C40 C21 C70 120.0 . .
C70 C21 C3 119.4(9) . .
C21 C40 H40 120.0 . .
C55 C40 C21 120.0 . .
C55 C40 H40 120.0 . .
C40 C55 H55 120.0 . .
C40 C55 C61 120.0 . .
C61 C55 H55 120.0 . .
C55 C61 C6 117.3(12) . 2_675
C65 C61 C55 120.0 . .
C65 C61 C6 122.7(12) . 2_675
C61 C65 H65 120.0 . .
C70 C65 C61 120.0 . .
C70 C65 H65 120.0 . .
C21 C70 H70 120.0 . .
C65 C70 C21 120.0 . .
C65 C70 H70 120.0 . .
C2 C22 C37 124.9(10) . .
N10 C22 C2 124.2(9) . .
N10 C22 C37 110.8(10) . .
C19 C23 H23 125.2 . .
C30 C23 C19 109.6(11) . .
C30 C23 H23 125.2 . .
C14 C24 H24 126.4 . .
C46 C24 C14 107.1(11) . .
C46 C24 H24 126.4 . .
N7 C26 C3 124.2(10) . .
N7 C26 C28 110.7(11) . .
C28 C26 C3 125.1(12) . .
C26 C28 H28 126.6 . .
C49 C28 C26 106.7(13) . .
C49 C28 H28 126.6 . .
C41 C29 H29 120.0 . .
C41 C29 C60 120.0 . .
C60 C29 H29 120.0 . .
C29 C41 H41 120.0 . .
C47 C41 C29 120.0 . .
C47 C41 H41 120.0 . .
C41 C47 C52 120.0 . .
C41 C47 C45 121.9(9) . .
C52 C47 C45 118.1(9) . .
C47 C52 H52 120.0 . .
C56 C52 C47 120.0 . .
C56 C52 H52 120.0 . .
C52 C56 H56 120.0 . .
C52 C56 C60 120.0 . .
C60 C56 H56 120.0 . .
C29 C60 C18 121.5(7) . .
C56 C60 C18 118.5(7) . .
C56 C60 C29 120.0 . .
C23 C30 H30 126.1 . .
C23 C30 C32 107.8(11) . .
C32 C30 H30 126.1 . .
C37 C31 H31 124.9 . .
C37 C31 C38 110.2(10) . .
C38 C31 H31 124.9 . .
N4 C32 C18 124.9(11) . .
N4 C32 C30 108.4(10) . .
C18 C32 C30 126.7(11) . .
C2 C33 N7 124.4(10) . .
C2 C33 C49 127.0(11) . .
N7 C33 C49 108.6(10) . .
C3 C34 C46 124.4(12) . .
N9 C34 C3 124.3(11) . .
N9 C34 C46 111.3(10) . .
C51 C35 C1AA 120.8(15) . .
C64 C35 C51 117.9(14) . .
C64 C35 C1AA 121.2(16) . .
C22 C37 H37 127.2 . .
C31 C37 C22 105.5(10) . .
C31 C37 H37 127.2 . .
C5 C38 N10 123.4(9) . .
C5 C38 C31 128.0(10) . .
C31 C38 N10 108.6(9) . .
O8 C45 C47 116.5(13) . .
O8 C45 O12 129.7(15) . .
O12 C45 C47 113.7(15) . .
C24 C46 C34 107.5(11) . .
C24 C46 H46 126.3 . .
C34 C46 H46 126.3 . .
C28 C49 C33 108.9(12) . .
C28 C49 H49 125.5 . .
C33 C49 H49 125.5 . .
C35 C51 H51 119.5 . .
C35 C51 C58 121.1(16) . .
C58 C51 H51 119.5 . .
C15 C58 C51 120.5(16) . .
C15 C58 H58 119.8 . .
C51 C58 H58 119.8 . .
C35 C64 H64 118.5 . .
C35 C64 C76 123.0(16) . .
C76 C64 H64 118.5 . .
C15 C76 C64 119.1(15) . .
C15 C76 H76 120.5 . .
C64 C76 H76 120.5 . .
C7 O4 Ru1 125.8(12) . .
C0AA O5 Ru2 135.8(10) 1_565 .
C1AA O6 Ru2 110.7(11) 2_676 .
C0AA O0AA Ru4 123.0(13) . 2_766
C1AA O10 Ru4 173.4(10) . .
O6 C1AA C35 118.5(16) 2_676 .
O6 C1AA O10 125.3(13) 2_676 .
O10 C1AA C35 115.9(15) . .
O5 C0AA C48 120.4(15) 1_545 .
O0AA C0AA C48 113.9(15) . .
O0AA C0AA O5 125.4(14) . 1_545
O4 C7 H7 114.9 . .
O4 C7 N11 130.1(18) . .
N11 C7 H7 114.9 . .
C7 N11 C12 115.4(18) . .
C7 N11 C20 121.8(19) . .
C12 N11 C20 122.6(19) . .
O0AA Ru4 O12 160.9(6) 2_766 2_676
O0AA Ru4 O7 85.9(5) 2_766 2_676
O0AA Ru4 O11 89.5(7) 2_766 .
O0AA Ru4 O17 104.4(8) 2_766 .
O10 Ru4 O0AA 84.1(6) . 2_766
O10 Ru4 O12 79.9(5) . 2_676
O10 Ru4 O7 95.7(5) . 2_676
O10 Ru4 O11 84.2(7) . .
O10 Ru4 O17 168.9(8) . .
O7 Ru4 O12 85.3(6) 2_676 2_676
O7 Ru4 O11 175.4(7) 2_676 .
O7 Ru4 O17 92.0(8) 2_676 .
O11 Ru4 O12 99.2(8) . 2_676
O17 Ru4 O12 92.9(7) . 2_676
O17 Ru4 O11 88.8(9) . .
C6 O1AA Ru2 127.9(17) . .
C45 O12 Ru4 149.6(13) . 2_676
N11 C12 H12A 109.5 . .
N11 C12 H12B 109.5 . .
N11 C12 H12C 109.5 . .
H12A C12 H12B 109.5 . .
H12A C12 H12C 109.5 . .
H12B C12 H12C 109.5 . .
N11 C20 H20A 109.5 . .
N11 C20 H20B 109.5 . .
N11 C20 H20C 109.5 . .
H20A C20 H20B 109.5 . .
H20A C20 H20C 109.5 . .
H20B C20 H20C 109.5 . .
O1AA C6 C61 112(5) . 2_675
O1AA C6 O7 140(2) . .
O7 C6 C61 104(5) . 2_675
C6 O7 Ru4 134.1(13) . 2_676

loop_
_geom_bond_atom_site_label_1
_geom_bond_atom_site_label_2
_geom_bond_distance
_geom_bond_site_symmetry_2
Ru1 N4 2.064(9) .
Ru1 N7 2.022(9) .
Ru1 N9 2.040(9) .
Ru1 N10 2.046(9) .
Ru1 O4 2.120(11) .
Ru2 O8 1.985(11) .
Ru2 O5 1.965(12) .
Ru2 O6 1.939(9) .
Ru2 O1AA 1.930(13) .
C2 C39 1.495(12) .
C2 C22 1.408(17) .
C2 C33 1.370(16) .
C3 C21 1.477(14) .
C3 C26 1.429(18) .
C3 C34 1.414(19) .
N4 C19 1.385(15) .
N4 C32 1.364(15) .
C5 C15 1.484(16) .
C5 C19 1.387(17) .
C5 C38 1.381(17) .
N7 C26 1.402(15) .
N7 C33 1.393(15) .
O8 C45 1.205(18) .
N9 C14 1.373(15) .
N9 C34 1.388(16) .
N10 C22 1.365(15) .
N10 C38 1.419(15) .
C13 H13 0.9300 .
C13 C16 1.3900 .
C13 C48 1.3900 .
C16 H16 0.9300 .
C16 C39 1.3900 .
C39 C42 1.3900 .
C42 H42 0.9300 .
C42 C44 1.3900 .
C44 H44 0.9300 .
C44 C48 1.3900 .
C48 C0AA 1.557(13) .
C14 C18 1.378(17) .
C14 C24 1.480(18) .
C15 C58 1.34(2) .
C15 C76 1.33(2) .
C18 C60 1.499(12) .
C18 C32 1.395(16) .
C19 C23 1.419(17) .
C21 C40 1.3900 .
C21 C70 1.3900 .
C40 H40 0.9300 .
C40 C55 1.3900 .
C55 H55 0.9300 .
C55 C61 1.3900 .
C61 C65 1.3900 .
C61 C6 1.63(2) 2_675
C65 H65 0.9300 .
C65 C70 1.3900 .
C70 H70 0.9300 .
C22 C37 1.442(16) .
C23 H23 0.9300 .
C23 C30 1.303(18) .
C24 H24 0.9300 .
C24 C46 1.328(18) .
C26 C28 1.42(2) .
C28 H28 0.9300 .
C28 C49 1.34(2) .
C29 H29 0.9300 .
C29 C41 1.3900 .
C29 C60 1.3900 .
C41 H41 0.9300 .
C41 C47 1.3900 .
C47 C52 1.3900 .
C47 C45 1.504(15) .
C52 H52 0.9300 .
C52 C56 1.3900 .
C56 H56 0.9300 .
C56 C60 1.3900 .
C30 H30 0.9300 .
C30 C32 1.426(18) .
C31 H31 0.9300 .
C31 C37 1.338(17) .
C31 C38 1.394(16) .
C33 C49 1.436(18) .
C34 C46 1.417(18) .
C35 C51 1.32(2) .
C35 C64 1.30(2) .
C35 C1AA 1.52(2) .
C37 H37 0.9300 .
C45 O12 1.214(19) .
C46 H46 0.9300 .
C49 H49 0.9300 .
C51 H51 0.9300 .
C51 C58 1.44(2) .
C58 H58 0.9300 .
C64 H64 0.9300 .
C64 C76 1.45(2) .
C76 H76 0.9300 .
O4 C7 1.16(2) .
O5 C0AA 1.24(2) 1_565
O6 C1AA 1.210(18) 2_676
O0AA C0AA 1.22(2) .
O0AA Ru4 2.280(13) 2_766
O10 C1AA 1.247(18) .
O10 Ru4 2.232(16) .
C1AA O6 1.210(18) 2_676
C0AA O5 1.24(2) 1_545
C7 H7 0.9300 .
C7 N11 1.36(3) .
N11 C12 1.39(3) .
N11 C20 1.40(3) .
Ru4 O0AA 2.280(13) 2_766
Ru4 O12 2.359(16) 2_676
Ru4 O7 2.284(14) 2_676
Ru4 O11 2.317(17) .
Ru4 O17 2.308(16) .
O1AA C6 1.12(3) .
O12 Ru4 2.359(16) 2_676
C12 H12A 0.9600 .
C12 H12B 0.9600 .
C12 H12C 0.9600 .
C20 H20A 0.9600 .
C20 H20B 0.9600 .
C20 H20C 0.9600 .
C6 C61 1.63(8) 2_675
C6 O7 1.36(3) .
O7 Ru4 2.284(14) 2_676

loop_
_geom_torsion_atom_site_label_1
_geom_torsion_atom_site_label_2
_geom_torsion_atom_site_label_3
_geom_torsion_atom_site_label_4
_geom_torsion
_geom_torsion_site_symmetry_1
_geom_torsion_site_symmetry_4
Ru1 N4 C19 C5 -8.4(16) . .
Ru1 N4 C19 C23 173.3(8) . .
Ru1 N4 C32 C18 10.7(16) . .
Ru1 N4 C32 C30 -172.8(8) . .
Ru1 N7 C26 C3 -7.7(19) . .
Ru1 N7 C26 C28 170.6(10) . .
Ru1 N7 C33 C2 10.3(17) . .
Ru1 N7 C33 C49 -170.1(9) . .
Ru1 N9 C14 C18 -7.9(16) . .
Ru1 N9 C14 C24 175.2(8) . .
Ru1 N9 C34 C3 6.1(19) . .
Ru1 N9 C34 C46 -176.8(8) . .
Ru1 N10 C22 C2 -5.5(17) . .
Ru1 N10 C22 C37 178.2(7) . .
Ru1 N10 C38 C5 2.9(16) . .
Ru1 N10 C38 C31 -177.1(7) . .
Ru1 O4 C7 N11 173.7(16) . .
Ru2 O8 C45 C47 -178.5(8) . .
Ru2 O8 C45 O12 -3(2) . .
Ru2 O1AA C6 C61 -155.9(15) . 2_675
Ru2 O1AA C6 O7 -1(5) . .
C2 C39 C42 C44 -177.7(8) . .
C2 C22 C37 C31 -178.5(12) . .
C2 C33 C49 C28 177.9(14) . .
C3 C21 C40 C55 177.2(10) . .
C3 C21 C70 C65 -177.2(10) . .
C3 C26 C28 C49 178.8(14) . .
C3 C34 C46 C24 -178.5(14) . .
N4 C19 C23 C30 -0.7(14) . .
C5 C15 C58 C51 177.6(17) . .
C5 C15 C76 C64 179.7(17) . .
C5 C19 C23 C30 -178.9(12) . .
N7 C26 C28 C49 0.5(18) . .
N7 C33 C49 C28 -1.6(16) . .
O8 C45 O12 Ru4 -16(4) . 2_676
N9 C14 C18 C60 179.6(10) . .
N9 C14 C18 C32 -1.8(19) . .
N9 C14 C24 C46 -0.5(15) . .
N9 C34 C46 C24 4.4(15) . .
N10 C22 C37 C31 -2.2(14) . .
C13 C16 C39 C2 177.6(8) . .
C13 C16 C39 C42 0.0 . .
C13 C48 C0AA O5 -15.6(15) . 1_545
C13 C48 C0AA O0AA 158.7(11) . .
C16 C13 C48 C44 0.0 . .
C16 C13 C48 C0AA -177.5(9) . .
C16 C39 C42 C44 0.0 . .
C39 C2 C22 N10 177.0(10) . .
C39 C2 C22 C37 -7.2(17) . .
C39 C2 C33 N7 -179.4(10) . .
C39 C2 C33 C49 1.0(19) . .
C39 C42 C44 C48 0.0 . .
C42 C44 C48 C13 0.0 . .
C42 C44 C48 C0AA 177.5(9) . .
C44 C48 C0AA O5 166.9(10) . 1_545
C44 C48 C0AA O0AA -18.8(15) . .
C48 C13 C16 C39 0.0 . .
C14 N9 C34 C3 178.4(13) . .
C14 N9 C34 C46 -4.5(14) . .
C14 C18 C60 C29 95.4(11) . .
C14 C18 C60 C56 -84.6(11) . .
C14 C18 C32 N4 0.3(19) . .
C14 C18 C32 C30 -175.6(12) . .
C14 C24 C46 C34 -2.2(15) . .
C15 C5 C19 N4 -176.7(11) . .
C15 C5 C19 C23 1.2(18) . .
C15 C5 C38 N10 179.7(10) . .
C15 C5 C38 C31 -0.3(19) . .
C18 C14 C24 C46 -177.4(12) . .
C19 N4 C32 C18 -176.6(11) . .
C19 N4 C32 C30 -0.1(13) . .
C19 C5 C15 C58 -95.0(17) . .
C19 C5 C15 C76 82.8(18) . .
C19 C5 C38 N10 2.4(19) . .
C19 C5 C38 C31 -177.6(12) . .
C19 C23 C30 C32 0.7(15) . .
C21 C3 C26 N7 -178.4(12) . .
C21 C3 C26 C28 4(2) . .
C21 C3 C34 N9 179.3(12) . .
C21 C3 C34 C46 3(2) . .
C21 C40 C55 C61 0.0 . .
C40 C21 C70 C65 0.0 . .
C40 C55 C61 C65 0.0 . .
C40 C55 C61 C6 178.2(11) . 2_675
C55 C61 C65 C70 0.0 . .
C61 C65 C70 C21 0.0 . .
C61 C6 O7 Ru4 157.2(12) 2_675 2_676
C70 C21 C40 C55 0.0 . .
C22 C2 C39 C16 119.5(10) . .
C22 C2 C39 C42 -62.9(12) . .
C22 C2 C33 N7 1(2) . .
C22 C2 C33 C49 -178.3(13) . .
C22 N10 C38 C5 179.3(11) . .
C22 N10 C38 C31 -0.7(12) . .
C23 C30 C32 N4 -0.4(14) . .
C23 C30 C32 C18 176.0(12) . .
C24 C14 C18 C60 -4.0(17) . .
C24 C14 C18 C32 174.5(12) . .
C26 C3 C21 C40 91.3(14) . .
C26 C3 C21 C70 -91.6(14) . .
C26 C3 C34 N9 3(2) . .
C26 C3 C34 C46 -174.1(14) . .
C26 N7 C33 C2 -177.7(12) . .
C26 N7 C33 C49 1.9(14) . .
C26 C28 C49 C33 0.7(18) . .
C29 C41 C47 C52 0.0 . .
C29 C41 C47 C45 179.2(10) . .
C41 C29 C60 C18 -179.9(9) . .
C41 C29 C60 C56 0.0 . .
C41 C47 C52 C56 0.0 . .
C41 C47 C45 O8 171.5(10) . .
C41 C47 C45 O12 -5.1(17) . .
C47 C52 C56 C60 0.0 . .
C47 C45 O12 Ru4 160.2(19) . 2_676
C52 C47 C45 O8 -9.2(16) . .
C52 C47 C45 O12 174.2(11) . .
C52 C56 C60 C18 179.9(9) . .
C52 C56 C60 C29 0.0 . .
C60 C18 C32 N4 178.8(10) . .
C60 C18 C32 C30 2.9(18) . .
C60 C29 C41 C47 0.0 . .
C32 N4 C19 C5 178.7(11) . .
C32 N4 C19 C23 0.5(12) . .
C32 C18 C60 C29 -83.3(12) . .
C32 C18 C60 C56 96.8(10) . .
C33 C2 C39 C16 -59.9(12) . .
C33 C2 C39 C42 117.7(11) . .
C33 C2 C22 N10 -4(2) . .
C33 C2 C22 C37 172.2(12) . .
C33 N7 C26 C3 -179.8(13) . .
C33 N7 C26 C28 -1.5(15) . .
C34 C3 C21 C40 -85.7(15) . .
C34 C3 C21 C70 91.5(15) . .
C34 C3 C26 N7 -2(2) . .
C34 C3 C26 C28 -179.9(16) . .
C34 N9 C14 C18 179.9(11) . .
C34 N9 C14 C24 3.0(13) . .
C35 C51 C58 C15 3(3) . .
C35 C64 C76 C15 3(3) . .
C37 C31 C38 C5 179.3(12) . .
C37 C31 C38 N10 -0.7(13) . .
C38 C5 C15 C58 87.4(18) . .
C38 C5 C15 C76 -94.8(18) . .
C38 C5 C19 N4 1(2) . .
C38 C5 C19 C23 178.5(13) . .
C38 N10 C22 C2 178.1(11) . .
C38 N10 C22 C37 1.7(13) . .
C38 C31 C37 C22 1.7(14) . .
C45 C47 C52 C56 -179.3(10) . .
C51 C35 C64 C76 0(3) . .
C51 C35 C1AA O6 -177.4(15) . 2_676
C51 C35 C1AA O10 10(2) . .
C58 C15 C76 C64 -2(3) . .
C64 C35 C51 C58 -2(3) . .
C64 C35 C1AA O6 6(2) . 2_676
C64 C35 C1AA O10 -166.9(15) . .
C76 C15 C58 C51 0(3) . .
O4 C7 N11 C12 13(4) . .
O4 C7 N11 C20 -172(2) . .
C1AA C35 C51 C58 -178.9(17) . .
C1AA C35 C64 C76 176.1(18) . .
Ru4 O0AA C0AA C48 -167.2(8) 2_766 .
Ru4 O0AA C0AA O5 7(2) 2_766 1_545
O1AA C6 O7 Ru4 1(5) . 2_676
C6 C61 C65 C70 -178.1(12) 2_675 .

loop_
_smtbx_masks_void_nr
_smtbx_masks_void_average_x
_smtbx_masks_void_average_y
_smtbx_masks_void_average_z
_smtbx_masks_void_volume
_smtbx_masks_void_count_electrons
1 -0.618 -0.641 -0.068 2551.8 397.1
